data_2215756
loop_
_publ_author_name
'Martin, S.'
'Revathi, C.'
'Babu Varghese'
'Dayalan, A.'

_publ_section_title
;(<i>N</i>-<i>tert</i>-Butylpyrazine-2-carboxamide-\k<i>N</i>^4^)chloridobis(dimethylglyoximato-\k^2^<i>N</i>,<i>N</i>')cobalt(III)
 hemihydrate
;
_journal_coeditor_code BG2106
_journal_issue 11
_journal_name_full 'Acta Crystallographica Section E'
_journal_page_first m2670
_journal_page_last m2670
_journal_paper_doi 10.1107/S1600536807047903
_journal_volume 63
_journal_year 2007
_chemical_formula_iupac '[Co (C4 H7 N2 O2)2 Cl (C9 H13 N3 O)], 0.5H2 O'
_chemical_formula_moiety 'C17 H27 Cl Co N7 O5, 0.5(H2 O)'
_chemical_formula_sum 'C17 H28 Cl Co N7 O5.5'
_chemical_formula_weight 521.84
_chemical_name_systematic
;
(N-<i>tert</i>-Butylpyrazine-2-carboxamide-
\kN^4^)chloridobis(dimethylglyoximato-\k^2^N,N')cobalt(III) hemihydrate
;
_space_group_IT_number 14
_symmetry_cell_setting monoclinic
_symmetry_space_group_name_Hall '-P 2ybc'
_symmetry_space_group_name_H-M 'P 1 21/c 1'
_atom_sites_solution_hydrogens geom
_atom_sites_solution_primary direct
_atom_sites_solution_secondary difmap
_audit_creation_method SHELXL-97
_cell_angle_alpha 90.00
_cell_angle_beta 90.06(2)
_cell_angle_gamma 90.00
_cell_formula_units_Z 8
_cell_length_a 11.4320(2)
_cell_length_b 15.8134(4)
_cell_length_c 26.2781(6)
_cell_measurement_reflns_used 5042
_cell_measurement_temperature 293(2)
_cell_measurement_theta_max 24.0
_cell_measurement_theta_min 2.2
_cell_volume 4750.52(18)
_computing_cell_refinement 'APEX2 and SAINT (Bruker--Nonius, 2004)'
_computing_data_collection 'APEX2 (Bruker--Nonius, 2004)'
_computing_data_reduction 'SAINT and XPREP (Bruker--Nonius, 2004)'
_computing_molecular_graphics 'ORTEP-32 (Farrugia, 1997)'
_computing_publication_material 'SHELXL97 (Sheldrick, 1997)'
_computing_structure_refinement 'SHELXL97 (Sheldrick, 1997)'
_computing_structure_solution 'SIR92 (Altomare <i>et al.</i>,  1993)'
_diffrn_ambient_temperature 293(2)
_diffrn_measured_fraction_theta_full 1.000
_diffrn_measured_fraction_theta_max 1.000
_diffrn_measurement_device_type 'Bruker Kappa-APEXII CCD'
_diffrn_measurement_method '\w and \f'
_diffrn_radiation_monochromator graphite
_diffrn_radiation_source 'fine-focus sealed tube'
_diffrn_radiation_type MoK\a
_diffrn_radiation_wavelength 0.71073
_diffrn_reflns_av_R_equivalents 0.0277
_diffrn_reflns_av_sigmaI/netI 0.0130
_diffrn_reflns_limit_h_max 13
_diffrn_reflns_limit_h_min -13
_diffrn_reflns_limit_k_max 18
_diffrn_reflns_limit_k_min -18
_diffrn_reflns_limit_l_max 31
_diffrn_reflns_limit_l_min -31
_diffrn_reflns_number 92600
_diffrn_reflns_theta_full 25.00
_diffrn_reflns_theta_max 25.00
_diffrn_reflns_theta_min 1.50
_diffrn_standards_decay_% 0
_exptl_absorpt_coefficient_mu 0.879
_exptl_absorpt_correction_T_max 0.8439
_exptl_absorpt_correction_T_min 0.7785
_exptl_absorpt_correction_type multi-scan
_exptl_absorpt_process_details '(SADABS; Bruker, 1999)'
_exptl_crystal_colour brown
_exptl_crystal_density_diffrn 1.434
_exptl_crystal_density_method 'not measured'
_exptl_crystal_description plate
_exptl_crystal_F_000 2136
_exptl_crystal_size_max 0.30
_exptl_crystal_size_mid 0.30
_exptl_crystal_size_min 0.20
_refine_diff_density_max 0.617
_refine_diff_density_min -0.481
_refine_ls_extinction_method none
_refine_ls_goodness_of_fit_ref 1.173
_refine_ls_hydrogen_treatment mixed
_refine_ls_matrix_type full
_refine_ls_number_parameters 599
_refine_ls_number_reflns 8366
_refine_ls_number_restraints 2
_refine_ls_restrained_S_all 1.173
_refine_ls_R_factor_all 0.0522
_refine_ls_R_factor_gt 0.0387
_refine_ls_shift/su_max 0.000
_refine_ls_shift/su_mean 0.000
_refine_ls_structure_factor_coef Fsqd
_refine_ls_weighting_details 'calc w=1/[\s^2^(Fo^2^)+(0.0498P)^2^+4.9702P] where P=(Fo^2^+2Fc^2^)/3'
_refine_ls_weighting_scheme calc
_refine_ls_wR_factor_gt 0.1013
_refine_ls_wR_factor_ref 0.1208
_reflns_number_gt 7136
_reflns_number_total 8366
_reflns_threshold_expression I>2\s(I)
_cod_data_source_file bg2106.cif
_cod_data_source_block I
_cod_original_sg_symbol_H-M 'P 21/c'
_cod_original_formula_sum 'C17 H28 Cl Co N7 O5.50'
_cod_database_code 2215756
_cod_database_fobs_code 2215756

loop_
_symmetry_equiv_pos_as_xyz
'x, y, z'
'-x, y+1/2, -z+1/2'
'-x, -y, -z'
'x, -y-1/2, z-1/2'

loop_
_atom_site_type_symbol
_atom_site_label
_atom_site_fract_x
_atom_site_fract_y
_atom_site_fract_z
_atom_site_U_iso_or_equiv
_atom_site_adp_type
_atom_site_calc_flag
_atom_site_refinement_flags
_atom_site_occupancy
_atom_site_disorder_assembly
_atom_site_disorder_group
Co Co1 0.19069(3) 0.40860(3) 0.881531(15) 0.04025(12) Uani d . 1 . .
Co Co2 0.68130(3) 0.16125(2) 0.932065(14) 0.03599(12) Uani d . 1 . .
Cl Cl1 0.29360(7) 0.49466(5) 0.93160(3) 0.0526(2) Uani d . 1 . .
Cl Cl2 0.84549(7) 0.18912(6) 0.97384(4) 0.0594(2) Uani d . 1 . .
O O1 0.2782(2) 0.27258(15) 0.94263(10) 0.0616(6) Uani d . 1 . .
H H1 0.3243 0.2754 0.9188 0.092 Uiso calc R 1 . .
O O2 -0.0168(2) 0.50395(15) 0.89776(9) 0.0575(6) Uani d . 1 . .
H H2 0.0129 0.5249 0.8723 0.086 Uiso calc R 1 . .
O O3 0.3940(2) 0.31032(17) 0.86636(11) 0.0678(7) Uani d . 1 . .
O O4 0.1109(2) 0.55231(16) 0.82713(10) 0.0636(7) Uani d . 1 . .
O O5 -0.1258(3) 0.4237(2) 0.72781(11) 0.0833(9) Uani d . 1 . .
O O6 0.7355(2) 0.29998(16) 0.86563(10) 0.0632(7) Uani d . 1 . .
H H6 0.7663 0.2588 0.8522 0.095 Uiso calc R 1 . .
O O7 0.5523(2) 0.16829(17) 1.02569(8) 0.0594(6) Uani d . 1 . .
O O8 0.8124(2) 0.15686(18) 0.84180(10) 0.0649(7) Uani d . 1 . .
O O9 0.6362(2) 0.02904(16) 1.00172(9) 0.0615(6) Uani d . 1 . .
H H9A 0.6060 0.0710 1.0145 0.092 Uiso calc R 1 . .
O O10 0.4877(2) 0.20804(16) 0.74627(8) 0.0578(6) Uani d . 1 . .
O O11 0.0668(6) 0.0909(6) 0.9244(4) 0.131(3) Uani d P 0.50 A 1
O O11' 0.0274(10) -0.0106(12) 0.9790(4) 0.248(9) Uani d P 0.50 . 2
N N1 0.1903(2) 0.32829(16) 0.93528(10) 0.0439(6) Uani d . 1 . .
N N2 0.0507(2) 0.44081(16) 0.91462(10) 0.0422(6) Uani d . 1 . .
N N3 0.1944(3) 0.49340(18) 0.83087(10) 0.0513(7) Uani d . 1 . .
N N4 0.3315(2) 0.37604(19) 0.84952(11) 0.0532(7) Uani d . 1 . .
N N5 0.1012(2) 0.33275(16) 0.83651(9) 0.0419(6) Uani d . 1 . .
N N6 -0.0132(2) 0.22650(19) 0.76889(10) 0.0529(7) Uani d . 1 . .
N N7 -0.1513(3) 0.2913(2) 0.69531(11) 0.0591(8) Uani d D 1 . .
N N8 0.5929(2) 0.21253(17) 0.98524(9) 0.0436(6) Uani d . 1 . .
N N9 0.6790(2) 0.27532(16) 0.90817(10) 0.0436(6) Uani d . 1 . .
N N10 0.7705(2) 0.11158(18) 0.87964(10) 0.0476(6) Uani d . 1 . .
N N11 0.6847(2) 0.04996(16) 0.95777(10) 0.0455(6) Uani d . 1 . .
N N12 0.53778(19) 0.13526(14) 0.89466(8) 0.0318(5) Uani d . 1 . .
N N13 0.3360(2) 0.09520(17) 0.84150(10) 0.0446(6) Uani d . 1 . .
N N14 0.3224(3) 0.1300(2) 0.74051(10) 0.0519(7) Uani d D 1 . .
C C1 0.1072(3) 0.3342(2) 0.96801(12) 0.0441(7) Uani d . 1 . .
C C2 0.0209(3) 0.3986(2) 0.95452(12) 0.0438(7) Uani d . 1 . .
C C3 0.1040(4) 0.2855(3) 1.01639(15) 0.0698(11) Uani d . 1 . .
H H3A 0.1820 0.2693 1.0257 0.105 Uiso calc R 1 . .
H H3B 0.0569 0.2358 1.0119 0.105 Uiso calc R 1 . .
H H3C 0.0709 0.3200 1.0428 0.105 Uiso calc R 1 . .
C C4 -0.0885(3) 0.4132(2) 0.98398(15) 0.0599(9) Uani d . 1 . .
H H4A -0.1238 0.4654 0.9732 0.090 Uiso calc R 1 . .
H H4B -0.0703 0.4164 1.0196 0.090 Uiso calc R 1 . .
H H4C -0.1419 0.3674 0.9781 0.090 Uiso calc R 1 . .
C C5 0.2836(4) 0.4923(2) 0.80097(13) 0.0609(10) Uani d . 1 . .
C C6 0.3647(3) 0.4230(3) 0.81171(15) 0.0628(10) Uani d . 1 . .
C C7 0.3023(5) 0.5578(3) 0.76089(17) 0.0937(16) Uani d . 1 . .
H H7A 0.2283 0.5815 0.7511 0.141 Uiso calc R 1 . .
H H7B 0.3386 0.5323 0.7318 0.141 Uiso calc R 1 . .
H H7C 0.3519 0.6017 0.7740 0.141 Uiso calc R 1 . .
C C8 0.4763(4) 0.4079(3) 0.7832(2) 0.0947(17) Uani d . 1 . .
H H8A 0.5262 0.3714 0.8028 0.142 Uiso calc R 1 . .
H H8B 0.5151 0.4608 0.7774 0.142 Uiso calc R 1 . .
H H8C 0.4589 0.3817 0.7511 0.142 Uiso calc R 1 . .
C C9 0.1165(3) 0.2493(2) 0.83801(12) 0.0484(7) Uani d . 1 . .
H H9 0.1671 0.2261 0.8619 0.058 Uiso calc R 1 . .
C C10 0.0583(3) 0.1969(2) 0.80457(13) 0.0526(8) Uani d . 1 . .
H H10 0.0694 0.1388 0.8071 0.063 Uiso calc R 1 . .
C C11 -0.0292(3) 0.3095(2) 0.76843(12) 0.0476(7) Uani d . 1 . .
C C12 0.0257(3) 0.3632(2) 0.80229(12) 0.0488(8) Uani d . 1 . .
H H12 0.0101 0.4209 0.8013 0.059 Uiso calc R 1 . .
C C13 -0.1088(3) 0.3476(3) 0.72809(13) 0.0569(9) Uani d . 1 . .
C C14 -0.2259(3) 0.3111(2) 0.65050(13) 0.0567(9) Uani d . 1 . .
C C15 -0.1623(4) 0.3724(3) 0.61602(15) 0.0743(12) Uani d . 1 . .
H H15A -0.1484 0.4243 0.6339 0.111 Uiso calc R 1 . .
H H15B -0.2092 0.3834 0.5864 0.111 Uiso calc R 1 . .
H H15C -0.0889 0.3482 0.6058 0.111 Uiso calc R 1 . .
C C16 -0.2478(5) 0.2279(3) 0.62361(19) 0.0955(17) Uani d . 1 . .
H H16A -0.1743 0.2019 0.6153 0.143 Uiso calc R 1 . .
H H16B -0.2913 0.2379 0.5929 0.143 Uiso calc R 1 . .
H H16C -0.2916 0.1910 0.6455 0.143 Uiso calc R 1 . .
C C17 -0.3399(4) 0.3488(3) 0.66804(18) 0.0834(13) Uani d . 1 . .
H H17A -0.3253 0.4018 0.6847 0.125 Uiso calc R 1 . .
H H17B -0.3772 0.3108 0.6914 0.125 Uiso calc R 1 . .
H H17C -0.3901 0.3578 0.6392 0.125 Uiso calc R 1 . .
C C18 0.5706(3) 0.2921(2) 0.98100(12) 0.0470(7) Uani d . 1 . .
C C19 0.6235(3) 0.32953(19) 0.93559(13) 0.0474(8) Uani d . 1 . .
C C20 0.5008(4) 0.3412(3) 1.01852(15) 0.0691(11) Uani d . 1 . .
H H20A 0.4574 0.3030 1.0397 0.104 Uiso calc R 1 . .
H H20B 0.4476 0.3779 1.0008 0.104 Uiso calc R 1 . .
H H20C 0.5524 0.3745 1.0393 0.104 Uiso calc R 1 . .
C C21 0.6167(4) 0.4217(2) 0.92368(18) 0.0730(12) Uani d . 1 . .
H H21A 0.6423 0.4537 0.9527 0.110 Uiso calc R 1 . .
H H21B 0.5374 0.4365 0.9156 0.110 Uiso calc R 1 . .
H H21C 0.6661 0.4341 0.8951 0.110 Uiso calc R 1 . .
C C22 0.7898(3) 0.0309(2) 0.88436(15) 0.0578(9) Uani d . 1 . .
C C23 0.7377(3) -0.0052(2) 0.92970(15) 0.0570(9) Uani d . 1 . .
C C24 0.8640(4) -0.0181(3) 0.84738(19) 0.0903(15) Uani d . 1 . .
H H24A 0.8934 0.0195 0.8217 0.136 Uiso calc R 1 . .
H H24B 0.8176 -0.0615 0.8317 0.136 Uiso calc R 1 . .
H H24C 0.9284 -0.0436 0.8652 0.136 Uiso calc R 1 . .
C C25 0.7458(5) -0.0962(3) 0.9446(2) 0.0982(17) Uani d . 1 . .
H H25A 0.7551 -0.1005 0.9808 0.147 Uiso calc R 1 . .
H H25B 0.8119 -0.1216 0.9280 0.147 Uiso calc R 1 . .
H H25C 0.6757 -0.1251 0.9344 0.147 Uiso calc R 1 . .
C C26 0.4487(3) 0.09584(19) 0.91725(11) 0.0417(7) Uani d . 1 . .
H H26 0.4541 0.0815 0.9515 0.050 Uiso calc R 1 . .
C C27 0.3490(3) 0.0762(2) 0.89058(12) 0.0487(8) Uani d . 1 . .
H H27 0.2885 0.0485 0.9074 0.058 Uiso calc R 1 . .
C C28 0.4248(2) 0.13517(18) 0.81967(10) 0.0353(6) Uani d . 1 . .
C C29 0.5259(2) 0.15585(18) 0.84576(10) 0.0361(6) Uani d . 1 . .
H H29 0.5859 0.1843 0.8291 0.043 Uiso calc R 1 . .
C C30 0.4141(3) 0.1617(2) 0.76477(11) 0.0416(7) Uani d . 1 . .
C C31 0.2904(3) 0.1486(3) 0.68706(12) 0.0613(10) Uani d . 1 . .
C C32 0.1821(5) 0.0962(4) 0.67658(17) 0.115(2) Uani d . 1 . .
H H32A 0.2000 0.0374 0.6810 0.173 Uiso calc R 1 . .
H H32B 0.1563 0.1059 0.6423 0.173 Uiso calc R 1 . .
H H32C 0.1212 0.1122 0.6998 0.173 Uiso calc R 1 . .
C C33 0.2628(5) 0.2417(3) 0.68204(19) 0.0954(16) Uani d . 1 . .
H H33A 0.3333 0.2740 0.6864 0.143 Uiso calc R 1 . .
H H33B 0.2072 0.2577 0.7076 0.143 Uiso calc R 1 . .
H H33C 0.2306 0.2526 0.6489 0.143 Uiso calc R 1 . .
C C34 0.3904(5) 0.1230(3) 0.65208(15) 0.0874(14) Uani d . 1 . .
H H34A 0.4561 0.1596 0.6578 0.131 Uiso calc R 1 . .
H H34B 0.3656 0.1275 0.6173 0.131 Uiso calc R 1 . .
H H34C 0.4127 0.0656 0.6591 0.131 Uiso calc R 1 . .
H H7 -0.133(3) 0.2419(10) 0.6996(15) 0.064(13) Uiso d D 1 . .
H H14 0.278(3) 0.101(2) 0.7576(13) 0.061(12) Uiso d D 1 . .

loop_
_atom_site_aniso_label
_atom_site_aniso_U_11
_atom_site_aniso_U_22
_atom_site_aniso_U_33
_atom_site_aniso_U_12
_atom_site_aniso_U_13
_atom_site_aniso_U_23
Co1 0.0387(2) 0.0422(2) 0.0398(2) 0.00500(17) -0.00959(16) -0.00484(17)
Co2 0.0374(2) 0.0339(2) 0.0367(2) -0.00246(16) -0.00596(16) 0.00130(16)
Cl1 0.0478(4) 0.0535(5) 0.0566(5) 0.0013(3) -0.0129(3) -0.0159(4)
Cl2 0.0508(5) 0.0577(5) 0.0696(6) -0.0058(4) -0.0235(4) -0.0023(4)
O1 0.0552(14) 0.0551(14) 0.0744(16) 0.0222(11) -0.0217(12) -0.0014(12)
O2 0.0526(13) 0.0568(14) 0.0630(14) 0.0199(11) -0.0130(11) 0.0055(12)
O3 0.0477(13) 0.0603(16) 0.095(2) 0.0139(12) -0.0015(13) -0.0215(14)
O4 0.0710(16) 0.0537(14) 0.0661(16) 0.0037(13) -0.0198(13) 0.0123(12)
O5 0.111(2) 0.070(2) 0.0687(18) 0.0054(17) -0.0454(17) -0.0072(15)
O6 0.0688(16) 0.0582(15) 0.0627(15) -0.0142(12) 0.0061(12) 0.0176(12)
O7 0.0679(15) 0.0744(17) 0.0360(12) -0.0099(13) 0.0003(11) 0.0040(11)
O8 0.0557(14) 0.0785(18) 0.0604(15) -0.0041(13) 0.0187(12) 0.0028(13)
O9 0.0762(17) 0.0552(15) 0.0531(14) -0.0011(12) -0.0038(12) 0.0200(12)
O10 0.0665(15) 0.0694(16) 0.0374(11) -0.0237(13) -0.0042(10) 0.0077(11)
O11 0.066(4) 0.161(8) 0.166(8) 0.018(5) 0.012(5) -0.038(7)
O11' 0.166(10) 0.44(2) 0.134(9) 0.200(13) -0.060(8) -0.139(12)
N1 0.0445(14) 0.0398(14) 0.0472(15) 0.0094(11) -0.0192(12) -0.0065(11)
N2 0.0405(13) 0.0406(14) 0.0455(14) 0.0095(11) -0.0139(11) -0.0058(12)
N3 0.0568(16) 0.0513(16) 0.0457(15) -0.0060(13) -0.0103(13) -0.0003(13)
N4 0.0427(15) 0.0569(17) 0.0600(18) -0.0013(13) -0.0028(13) -0.0215(14)
N5 0.0407(13) 0.0473(15) 0.0375(13) 0.0019(11) -0.0045(10) -0.0027(11)
N6 0.0542(16) 0.0636(19) 0.0410(14) -0.0138(14) -0.0043(12) -0.0023(13)
N7 0.0677(19) 0.063(2) 0.0460(16) -0.0100(17) -0.0225(14) 0.0035(15)
N8 0.0456(14) 0.0493(16) 0.0359(13) -0.0056(12) -0.0085(11) -0.0029(11)
N9 0.0436(14) 0.0422(14) 0.0450(14) -0.0098(11) -0.0097(11) 0.0080(12)
N10 0.0363(13) 0.0548(17) 0.0518(16) 0.0003(12) 0.0005(11) -0.0042(13)
N11 0.0458(14) 0.0397(14) 0.0510(15) -0.0024(12) -0.0124(12) 0.0074(12)
N12 0.0373(12) 0.0282(11) 0.0300(11) 0.0003(9) 0.0012(9) -0.0014(9)
N13 0.0433(14) 0.0490(15) 0.0416(14) -0.0100(12) -0.0047(11) 0.0013(12)
N14 0.0562(17) 0.0667(19) 0.0327(14) -0.0186(15) -0.0074(12) 0.0015(13)
C1 0.0478(17) 0.0433(17) 0.0412(16) -0.0025(14) -0.0136(14) -0.0022(13)
C2 0.0418(16) 0.0423(17) 0.0473(18) -0.0019(13) -0.0070(13) -0.0116(14)
C3 0.074(3) 0.072(3) 0.063(2) -0.008(2) -0.0149(19) 0.019(2)
C4 0.051(2) 0.056(2) 0.072(2) -0.0057(16) 0.0080(17) -0.0145(18)
C5 0.076(2) 0.063(2) 0.0438(18) -0.021(2) -0.0018(18) -0.0100(17)
C6 0.063(2) 0.069(2) 0.057(2) -0.0193(19) 0.0118(18) -0.0249(19)
C7 0.128(4) 0.092(3) 0.061(3) -0.040(3) 0.009(3) 0.007(2)
C8 0.086(3) 0.094(3) 0.104(4) -0.027(3) 0.043(3) -0.038(3)
C9 0.0442(17) 0.0531(19) 0.0479(18) 0.0004(14) -0.0064(14) -0.0025(15)
C10 0.057(2) 0.0503(19) 0.0504(19) -0.0090(16) -0.0063(15) -0.0021(15)
C11 0.0481(17) 0.059(2) 0.0356(16) -0.0074(15) -0.0034(13) -0.0009(14)
C12 0.0498(18) 0.0533(19) 0.0431(17) 0.0009(15) -0.0093(14) -0.0014(14)
C13 0.060(2) 0.069(3) 0.0424(18) -0.0054(18) -0.0146(15) -0.0027(17)
C14 0.061(2) 0.066(2) 0.0433(18) -0.0154(18) -0.0194(16) 0.0015(16)
C15 0.077(3) 0.096(3) 0.050(2) -0.018(2) -0.0136(19) 0.012(2)
C16 0.129(4) 0.073(3) 0.084(3) -0.009(3) -0.062(3) -0.004(2)
C17 0.063(3) 0.113(4) 0.074(3) -0.010(2) -0.013(2) 0.016(3)
C18 0.0469(17) 0.0482(19) 0.0460(17) 0.0005(14) -0.0146(14) -0.0132(14)
C19 0.0480(18) 0.0355(16) 0.059(2) -0.0018(13) -0.0195(15) -0.0050(14)
C20 0.068(2) 0.071(3) 0.068(2) 0.008(2) -0.0103(19) -0.030(2)
C21 0.077(3) 0.040(2) 0.102(3) -0.0010(18) -0.031(2) 0.003(2)
C22 0.0475(19) 0.056(2) 0.070(2) 0.0124(16) -0.0085(16) -0.0154(18)
C23 0.055(2) 0.0414(18) 0.074(2) 0.0075(15) -0.0159(18) 0.0001(17)
C24 0.081(3) 0.092(3) 0.098(3) 0.033(3) 0.005(3) -0.028(3)
C25 0.125(4) 0.046(2) 0.123(4) 0.022(3) -0.014(3) 0.009(3)
C26 0.0469(17) 0.0436(17) 0.0345(15) -0.0086(13) -0.0014(12) 0.0052(13)
C27 0.0462(17) 0.057(2) 0.0426(17) -0.0170(15) -0.0008(13) 0.0082(15)
C28 0.0402(15) 0.0344(14) 0.0314(14) -0.0006(12) -0.0001(11) -0.0036(11)
C29 0.0375(14) 0.0396(15) 0.0311(14) -0.0031(12) 0.0015(11) -0.0021(12)
C30 0.0464(17) 0.0452(17) 0.0331(15) -0.0014(14) -0.0022(13) -0.0045(13)
C31 0.068(2) 0.083(3) 0.0332(16) -0.020(2) -0.0126(15) 0.0017(17)
C32 0.118(4) 0.170(6) 0.056(3) -0.081(4) -0.040(3) 0.016(3)
C33 0.110(4) 0.100(4) 0.077(3) 0.010(3) -0.027(3) 0.029(3)
C34 0.108(4) 0.115(4) 0.039(2) -0.018(3) 0.002(2) -0.012(2)

loop_
_atom_type_symbol
_atom_type_description
_atom_type_scat_dispersion_real
_atom_type_scat_dispersion_imag
_atom_type_scat_source
C C 0.0033 0.0016 'International Tables Vol C Tables 4.2.6.8 and 6.1.1.4'
H H 0.0000 0.0000 'International Tables Vol C Tables 4.2.6.8 and 6.1.1.4'
N N 0.0061 0.0033 'International Tables Vol C Tables 4.2.6.8 and 6.1.1.4'
O O 0.0106 0.0060 'International Tables Vol C Tables 4.2.6.8 and 6.1.1.4'
Cl Cl 0.1484 0.1585 'International Tables Vol C Tables 4.2.6.8 and 6.1.1.4'
Co Co 0.3494 0.9721 'International Tables Vol C Tables 4.2.6.8 and 6.1.1.4'

loop_
_geom_angle_atom_site_label_1
_geom_angle_atom_site_label_2
_geom_angle_atom_site_label_3
_geom_angle
N4 Co1 N3 81.95(14)
N4 Co1 N2 179.10(12)
N3 Co1 N2 98.75(12)
N4 Co1 N1 98.70(13)
N3 Co1 N1 176.55(11)
N2 Co1 N1 80.55(11)
N4 Co1 N5 90.50(11)
N3 Co1 N5 91.20(11)
N2 Co1 N5 90.05(10)
N1 Co1 N5 92.18(11)
N4 Co1 Cl1 88.85(8)
N3 Co1 Cl1 88.31(9)
N2 Co1 Cl1 90.61(8)
N1 Co1 Cl1 88.33(8)
N5 Co1 Cl1 179.23(8)
N11 Co2 N10 82.07(12)
N11 Co2 N8 98.34(12)
N10 Co2 N8 179.22(12)
N11 Co2 N9 178.16(11)
N10 Co2 N9 99.23(12)
N8 Co2 N9 80.34(11)
N11 Co2 N12 90.04(10)
N10 Co2 N12 89.95(10)
N8 Co2 N12 90.72(10)
N9 Co2 N12 91.27(10)
N11 Co2 Cl2 89.49(8)
N10 Co2 Cl2 89.23(8)
N8 Co2 Cl2 90.11(8)
N9 Co2 Cl2 89.22(8)
N12 Co2 Cl2 179.11(7)
N1 O1 H1 109.5
N2 O2 H2 109.5
N9 O6 H6 109.5
N11 O9 H9A 109.5
C1 N1 O1 120.1(3)
C1 N1 Co1 116.8(2)
O1 N1 Co1 122.7(2)
C2 N2 O2 120.3(3)
C2 N2 Co1 117.3(2)
O2 N2 Co1 122.5(2)
C5 N3 O4 122.0(3)
C5 N3 Co1 116.0(3)
O4 N3 Co1 122.0(2)
C6 N4 O3 122.8(3)
C6 N4 Co1 115.8(3)
O3 N4 Co1 121.4(2)
C9 N5 C12 117.5(3)
C9 N5 Co1 121.2(2)
C12 N5 Co1 121.3(2)
C11 N6 C10 116.1(3)
C13 N7 C14 125.5(3)
C13 N7 H7 117(3)
C14 N7 H7 117(3)
C18 N8 O7 120.3(3)
C18 N8 Co2 117.2(2)
O7 N8 Co2 122.5(2)
C19 N9 O6 120.5(3)
C19 N9 Co2 116.8(2)
O6 N9 Co2 122.6(2)
C22 N10 O8 122.9(3)
C22 N10 Co2 115.5(3)
O8 N10 Co2 121.5(2)
C23 N11 O9 121.7(3)
C23 N11 Co2 115.7(2)
O9 N11 Co2 122.5(2)
C29 N12 C26 117.8(2)
C29 N12 Co2 121.22(19)
C26 N12 Co2 121.03(19)
C28 N13 C27 116.2(3)
C30 N14 C31 125.2(3)
C30 N14 H14 116(3)
C31 N14 H14 118(3)
N1 C1 C2 112.8(3)
N1 C1 C3 123.6(3)
C2 C1 C3 123.5(3)
N2 C2 C1 112.3(3)
N2 C2 C4 124.4(3)
C1 C2 C4 123.3(3)
C1 C3 H3A 109.5
C1 C3 H3B 109.5
H3A C3 H3B 109.5
C1 C3 H3C 109.5
H3A C3 H3C 109.5
H3B C3 H3C 109.5
C2 C4 H4A 109.5
C2 C4 H4B 109.5
H4A C4 H4B 109.5
C2 C4 H4C 109.5
H4A C4 H4C 109.5
H4B C4 H4C 109.5
N3 C5 C6 113.3(3)
N3 C5 C7 122.3(4)
C6 C5 C7 124.4(4)
N4 C6 C5 113.0(3)
N4 C6 C8 122.8(4)
C5 C6 C8 124.2(4)
C5 C7 H7A 109.5
C5 C7 H7B 109.5
H7A C7 H7B 109.5
C5 C7 H7C 109.5
H7A C7 H7C 109.5
H7B C7 H7C 109.5
C6 C8 H8A 109.5
C6 C8 H8B 109.5
H8A C8 H8B 109.5
C6 C8 H8C 109.5
H8A C8 H8C 109.5
H8B C8 H8C 109.5
N5 C9 C10 120.9(3)
N5 C9 H9 119.5
C10 C9 H9 119.5
N6 C10 C9 122.2(3)
N6 C10 H10 118.9
C9 C10 H10 118.9
N6 C11 C12 122.7(3)
N6 C11 C13 118.8(3)
C12 C11 C13 118.5(3)
N5 C12 C11 120.4(3)
N5 C12 H12 119.8
C11 C12 H12 119.8
O5 C13 N7 126.8(3)
O5 C13 C11 119.4(3)
N7 C13 C11 113.8(3)
N7 C14 C17 109.7(3)
N7 C14 C15 109.5(3)
C17 C14 C15 110.3(4)
N7 C14 C16 106.3(3)
C17 C14 C16 110.1(4)
C15 C14 C16 110.9(4)
C14 C15 H15A 109.5
C14 C15 H15B 109.5
H15A C15 H15B 109.5
C14 C15 H15C 109.5
H15A C15 H15C 109.5
H15B C15 H15C 109.5
C14 C16 H16A 109.5
C14 C16 H16B 109.5
H16A C16 H16B 109.5
C14 C16 H16C 109.5
H16A C16 H16C 109.5
H16B C16 H16C 109.5
C14 C17 H17A 109.5
C14 C17 H17B 109.5
H17A C17 H17B 109.5
C14 C17 H17C 109.5
H17A C17 H17C 109.5
H17B C17 H17C 109.5
N8 C18 C19 112.6(3)
N8 C18 C20 123.9(3)
C19 C18 C20 123.5(3)
N9 C19 C18 113.0(3)
N9 C19 C21 123.9(4)
C18 C19 C21 123.0(3)
C18 C20 H20A 109.5
C18 C20 H20B 109.5
H20A C20 H20B 109.5
C18 C20 H20C 109.5
H20A C20 H20C 109.5
H20B C20 H20C 109.5
C19 C21 H21A 109.5
C19 C21 H21B 109.5
H21A C21 H21B 109.5
C19 C21 H21C 109.5
H21A C21 H21C 109.5
H21B C21 H21C 109.5
N10 C22 C23 113.2(3)
N10 C22 C24 122.6(4)
C23 C22 C24 124.1(4)
N11 C23 C22 113.4(3)
N11 C23 C25 122.0(4)
C22 C23 C25 124.6(4)
C22 C24 H24A 109.5
C22 C24 H24B 109.5
H24A C24 H24B 109.5
C22 C24 H24C 109.5
H24A C24 H24C 109.5
H24B C24 H24C 109.5
C23 C25 H25A 109.5
C23 C25 H25B 109.5
H25A C25 H25B 109.5
C23 C25 H25C 109.5
H25A C25 H25C 109.5
H25B C25 H25C 109.5
N12 C26 C27 120.8(3)
N12 C26 H26 119.6
C27 C26 H26 119.6
N13 C27 C26 122.3(3)
N13 C27 H27 118.8
C26 C27 H27 118.8
N13 C28 C29 122.5(3)
N13 C28 C30 119.0(3)
C29 C28 C30 118.5(3)
N12 C29 C28 120.4(3)
N12 C29 H29 119.8
C28 C29 H29 119.8
O10 C30 N14 125.6(3)
O10 C30 C28 119.6(3)
N14 C30 C28 114.8(3)
N14 C31 C33 109.1(3)
N14 C31 C32 105.4(3)
C33 C31 C32 110.3(4)
N14 C31 C34 109.6(3)
C33 C31 C34 111.3(4)
C32 C31 C34 111.1(4)
C31 C32 H32A 109.5
C31 C32 H32B 109.5
H32A C32 H32B 109.5
C31 C32 H32C 109.5
H32A C32 H32C 109.5
H32B C32 H32C 109.5
C31 C33 H33A 109.5
C31 C33 H33B 109.5
H33A C33 H33B 109.5
C31 C33 H33C 109.5
H33A C33 H33C 109.5
H33B C33 H33C 109.5
C31 C34 H34A 109.5
C31 C34 H34B 109.5
H34A C34 H34B 109.5
C31 C34 H34C 109.5
H34A C34 H34C 109.5
H34B C34 H34C 109.5

loop_
_geom_bond_atom_site_label_1
_geom_bond_atom_site_label_2
_geom_bond_site_symmetry_2
_geom_bond_distance
Co1 N4 . 1.888(3)
Co1 N3 . 1.890(3)
Co1 N2 . 1.892(3)
Co1 N1 . 1.899(3)
Co1 N5 . 1.970(2)
Co1 Cl1 . 2.2282(9)
Co2 N11 . 1.885(3)
Co2 N10 . 1.886(3)
Co2 N8 . 1.906(3)
Co2 N9 . 1.910(3)
Co2 N12 . 1.955(2)
Co2 Cl2 . 2.2177(9)
O1 N1 . 1.350(3)
O1 H1 . 0.8200
O2 N2 . 1.337(3)
O2 H2 . 0.8200
O3 N4 . 1.337(4)
O4 N3 . 1.337(4)
O5 C13 . 1.218(5)
O6 N9 . 1.349(3)
O6 H6 . 0.8200
O7 N8 . 1.355(3)
O8 N10 . 1.316(4)
O9 N11 . 1.323(4)
O9 H9A . 0.8200
O10 C30 . 1.218(4)
O11' O11' 3_557 1.314(19)
N1 C1 . 1.286(4)
N2 C2 . 1.288(4)
N3 C5 . 1.288(5)
N4 C6 . 1.298(5)
N5 C9 . 1.331(4)
N5 C12 . 1.335(4)
N6 C11 . 1.326(5)
N6 C10 . 1.329(4)
N7 C13 . 1.330(5)
N7 C14 . 1.486(4)
N7 H7 . 0.82(3)
N8 C18 . 1.288(4)
N9 C19 . 1.287(4)
N10 C22 . 1.301(5)
N11 C23 . 1.293(5)
N12 C29 . 1.333(3)
N12 C26 . 1.334(4)
N13 C28 . 1.327(4)
N13 C27 . 1.333(4)
N14 C30 . 1.325(4)
N14 C31 . 1.480(4)
N14 H14 . 0.82(3)
C1 C2 . 1.461(4)
C1 C3 . 1.487(5)
C2 C4 . 1.490(5)
C3 H3A . 0.9600
C3 H3B . 0.9600
C3 H3C . 0.9600
C4 H4A . 0.9600
C4 H4B . 0.9600
C4 H4C . 0.9600
C5 C6 . 1.463(6)
C5 C7 . 1.492(6)
C6 C8 . 1.499(6)
C7 H7A . 0.9600
C7 H7B . 0.9600
C7 H7C . 0.9600
C8 H8A . 0.9600
C8 H8B . 0.9600
C8 H8C . 0.9600
C9 C10 . 1.379(5)
C9 H9 . 0.9300
C10 H10 . 0.9300
C11 C12 . 1.380(5)
C11 C13 . 1.521(5)
C12 H12 . 0.9300
C14 C17 . 1.507(6)
C14 C15 . 1.513(5)
C14 C16 . 1.515(6)
C15 H15A . 0.9600
C15 H15B . 0.9600
C15 H15C . 0.9600
C16 H16A . 0.9600
C16 H16B . 0.9600
C16 H16C . 0.9600
C17 H17A . 0.9600
C17 H17B . 0.9600
C17 H17C . 0.9600
C18 C19 . 1.463(5)
C18 C20 . 1.488(5)
C19 C21 . 1.493(5)
C20 H20A . 0.9600
C20 H20B . 0.9600
C20 H20C . 0.9600
C21 H21A . 0.9600
C21 H21B . 0.9600
C21 H21C . 0.9600
C22 C23 . 1.449(6)
C22 C24 . 1.505(5)
C23 C25 . 1.495(5)
C24 H24A . 0.9600
C24 H24B . 0.9600
C24 H24C . 0.9600
C25 H25A . 0.9600
C25 H25B . 0.9600
C25 H25C . 0.9600
C26 C27 . 1.372(4)
C26 H26 . 0.9300
C27 H27 . 0.9300
C28 C29 . 1.382(4)
C28 C30 . 1.507(4)
C29 H29 . 0.9300
C31 C33 . 1.512(6)
C31 C32 . 1.514(5)
C31 C34 . 1.523(6)
C32 H32A . 0.9600
C32 H32B . 0.9600
C32 H32C . 0.9600
C33 H33A . 0.9600
C33 H33B . 0.9600
C33 H33C . 0.9600
C34 H34A . 0.9600
C34 H34B . 0.9600
C34 H34C . 0.9600

loop_
_geom_hbond_atom_site_label_D
_geom_hbond_atom_site_label_H
_geom_hbond_atom_site_label_A
_geom_hbond_distance_DH
_geom_hbond_distance_HA
_geom_hbond_distance_DA
_geom_hbond_angle_DHA
O1 H1 O3 0.82 1.69 2.476(4) 161.3
O2 H2 O4 0.82 1.69 2.483(4) 162.1
O6 H6 O8 0.82 1.72 2.507(4) 160.9
O9 H9A O7 0.82 1.68 2.483(4) 164.7

loop_
_geom_torsion_atom_site_label_1
_geom_torsion_atom_site_label_2
_geom_torsion_atom_site_label_3
_geom_torsion_atom_site_label_4
_geom_torsion
N4 Co1 N1 C1 176.3(2)
N2 Co1 N1 C1 -3.2(2)
N5 Co1 N1 C1 -92.9(2)
Cl1 Co1 N1 C1 87.7(2)
N4 Co1 N1 O1 2.8(2)
N2 Co1 N1 O1 -176.6(2)
N5 Co1 N1 O1 93.7(2)
Cl1 Co1 N1 O1 -85.7(2)
N3 Co1 N2 C2 -176.5(2)
N1 Co1 N2 C2 0.1(2)
N5 Co1 N2 C2 92.3(2)
Cl1 Co1 N2 C2 -88.1(2)
N3 Co1 N2 O2 4.2(2)
N1 Co1 N2 O2 -179.2(2)
N5 Co1 N2 O2 -87.0(2)
Cl1 Co1 N2 O2 92.6(2)
N4 Co1 N3 C5 -1.4(2)
N2 Co1 N3 C5 178.0(2)
N5 Co1 N3 C5 -91.7(3)
Cl1 Co1 N3 C5 87.7(2)
N4 Co1 N3 O4 -179.7(2)
N2 Co1 N3 O4 -0.3(2)
N5 Co1 N3 O4 89.9(2)
Cl1 Co1 N3 O4 -90.7(2)
N3 Co1 N4 C6 1.2(2)
N1 Co1 N4 C6 -175.3(2)
N5 Co1 N4 C6 92.4(3)
Cl1 Co1 N4 C6 -87.2(2)
N3 Co1 N4 O3 179.0(2)
N1 Co1 N4 O3 2.4(2)
N5 Co1 N4 O3 -89.9(2)
Cl1 Co1 N4 O3 90.5(2)
N4 Co1 N5 C9 64.1(3)
N3 Co1 N5 C9 146.1(3)
N2 Co1 N5 C9 -115.2(3)
N1 Co1 N5 C9 -34.6(3)
N4 Co1 N5 C12 -113.8(3)
N3 Co1 N5 C12 -31.8(3)
N2 Co1 N5 C12 67.0(3)
N1 Co1 N5 C12 147.5(3)
N11 Co2 N8 C18 -179.6(2)
N9 Co2 N8 C18 1.8(2)
N12 Co2 N8 C18 -89.4(2)
Cl2 Co2 N8 C18 90.9(2)
N11 Co2 N8 O7 -0.7(2)
N9 Co2 N8 O7 -179.4(2)
N12 Co2 N8 O7 89.4(2)
Cl2 Co2 N8 O7 -90.2(2)
N10 Co2 N9 C19 180.0(2)
N8 Co2 N9 C19 -0.7(2)
N12 Co2 N9 C19 89.8(2)
Cl2 Co2 N9 C19 -90.9(2)
N10 Co2 N9 O6 -2.2(2)
N8 Co2 N9 O6 177.1(2)
N12 Co2 N9 O6 -92.4(2)
Cl2 Co2 N9 O6 86.9(2)
N11 Co2 N10 C22 1.0(2)
N9 Co2 N10 C22 179.7(2)
N12 Co2 N10 C22 -89.0(2)
Cl2 Co2 N10 C22 90.6(2)
N11 Co2 N10 O8 -177.2(2)
N9 Co2 N10 O8 1.5(2)
N12 Co2 N10 O8 92.8(2)
Cl2 Co2 N10 O8 -87.6(2)
N10 Co2 N11 C23 -2.2(2)
N8 Co2 N11 C23 178.5(2)
N12 Co2 N11 C23 87.7(2)
Cl2 Co2 N11 C23 -91.5(2)
N10 Co2 N11 O9 177.8(2)
N8 Co2 N11 O9 -1.6(2)
N12 Co2 N11 O9 -92.3(2)
Cl2 Co2 N11 O9 88.5(2)
N11 Co2 N12 C29 -132.3(2)
N10 Co2 N12 C29 -50.2(2)
N8 Co2 N12 C29 129.4(2)
N9 Co2 N12 C29 49.0(2)
N11 Co2 N12 C26 47.4(2)
N10 Co2 N12 C26 129.4(2)
N8 Co2 N12 C26 -51.0(2)
N9 Co2 N12 C26 -131.3(2)
O1 N1 C1 C2 178.9(2)
Co1 N1 C1 C2 5.3(3)
O1 N1 C1 C3 3.4(5)
Co1 N1 C1 C3 -170.2(3)
O2 N2 C2 C1 -178.1(2)
Co1 N2 C2 C1 2.5(3)
O2 N2 C2 C4 1.8(4)
Co1 N2 C2 C4 -177.6(2)
N1 C1 C2 N2 -5.0(4)
C3 C1 C2 N2 170.5(3)
N1 C1 C2 C4 175.1(3)
C3 C1 C2 C4 -9.4(5)
O4 N3 C5 C6 179.6(3)
Co1 N3 C5 C6 1.3(4)
O4 N3 C5 C7 1.7(5)
Co1 N3 C5 C7 -176.7(3)
O3 N4 C6 C5 -178.6(3)
Co1 N4 C6 C5 -0.9(4)
O3 N4 C6 C8 0.2(5)
Co1 N4 C6 C8 177.9(3)
N3 C5 C6 N4 -0.3(4)
C7 C5 C6 N4 177.6(3)
N3 C5 C6 C8 -179.1(4)
C7 C5 C6 C8 -1.1(6)
C12 N5 C9 C10 1.4(5)
Co1 N5 C9 C10 -176.5(2)
C11 N6 C10 C9 -2.5(5)
N5 C9 C10 N6 1.5(5)
C10 N6 C11 C12 0.9(5)
C10 N6 C11 C13 179.2(3)
C9 N5 C12 C11 -3.0(5)
Co1 N5 C12 C11 174.9(2)
N6 C11 C12 N5 2.0(5)
C13 C11 C12 N5 -176.4(3)
C14 N7 C13 O5 2.0(7)
C14 N7 C13 C11 -176.5(3)
N6 C11 C13 O5 178.7(4)
C12 C11 C13 O5 -2.9(5)
N6 C11 C13 N7 -2.6(5)
C12 C11 C13 N7 175.8(3)
C13 N7 C14 C17 -63.4(5)
C13 N7 C14 C15 57.7(5)
C13 N7 C14 C16 177.6(4)
O7 N8 C18 C19 178.8(2)
Co2 N8 C18 C19 -2.4(3)
O7 N8 C18 C20 -0.2(4)
Co2 N8 C18 C20 178.7(2)
O6 N9 C19 C18 -178.2(2)
Co2 N9 C19 C18 -0.4(3)
O6 N9 C19 C21 -0.3(5)
Co2 N9 C19 C21 177.6(3)
N8 C18 C19 N9 1.8(4)
C20 C18 C19 N9 -179.3(3)
N8 C18 C19 C21 -176.2(3)
C20 C18 C19 C21 2.7(5)
O8 N10 C22 C23 178.4(3)
Co2 N10 C22 C23 0.2(4)
O8 N10 C22 C24 1.1(5)
Co2 N10 C22 C24 -177.1(3)
O9 N11 C23 C22 -177.1(3)
Co2 N11 C23 C22 2.8(4)
O9 N11 C23 C25 1.1(5)
Co2 N11 C23 C25 -178.9(3)
N10 C22 C23 N11 -2.0(4)
C24 C22 C23 N11 175.2(4)
N10 C22 C23 C25 179.9(4)
C24 C22 C23 C25 -2.9(6)
C29 N12 C26 C27 1.0(4)
Co2 N12 C26 C27 -178.6(2)
C28 N13 C27 C26 -0.5(5)
N12 C26 C27 N13 -0.2(5)
C27 N13 C28 C29 0.3(4)
C27 N13 C28 C30 -177.6(3)
C26 N12 C29 C28 -1.2(4)
Co2 N12 C29 C28 178.5(2)
N13 C28 C29 N12 0.5(4)
C30 C28 C29 N12 178.5(3)
C31 N14 C30 O10 -2.8(6)
C31 N14 C30 C28 178.0(3)
N13 C28 C30 O10 170.2(3)
C29 C28 C30 O10 -7.9(4)
N13 C28 C30 N14 -10.6(4)
C29 C28 C30 N14 171.4(3)
C30 N14 C31 C33 -63.1(5)
C30 N14 C31 C32 178.6(4)
C30 N14 C31 C34 59.0(5)
